data_1501791
loop_
_publ_author_name
'Darensbourg, Donald J.'
'Moncada, Adriana I.'
'Wei, Sheng-Hsuan'

_publ_section_title
;
 Aliphatic Polycarbonates Produced from the Coupling of Carbon Dioxide and
 Oxetanes and Their Depolymerization via Cyclic Carbonate Formation
;
_journal_issue 8
_journal_name_full Macromolecules
_journal_page_first 2568
_journal_paper_doi 10.1021/ma2002323
_journal_volume 44
_journal_year 2011
_chemical_formula_sum 'C7 H12 O4'
_chemical_formula_weight 160.17
_chemical_name_systematic
; 
 ? 
;
_space_group_IT_number 14
_symmetry_cell_setting monoclinic
_symmetry_space_group_name_Hall '-P 2ybc'
_symmetry_space_group_name_H-M 'P 1 21/c 1'
_atom_sites_solution_hydrogens geom
_atom_sites_solution_primary direct
_atom_sites_solution_secondary difmap
_audit_creation_method SHELXL-97
_cell_angle_alpha 90.00
_cell_angle_beta 101.943(19)
_cell_angle_gamma 90.00
_cell_formula_units_Z 4
_cell_length_a 6.446(2)
_cell_length_b 5.5780(19)
_cell_length_c 22.186(7)
_cell_measurement_reflns_used 549
_cell_measurement_temperature 110(2)
_cell_measurement_theta_max 52.46
_cell_measurement_theta_min 7.02
_cell_volume 780.4(4)
_computing_cell_refinement
; 
 CELL-NOW (Sheldrick, 2003) and SAINT (BRUKER-NONIUS, 2003) 
;
_computing_data_collection 'FRAMBO (BRUKER-NONIUS, 2003)'
_computing_data_reduction 'Bruker SAINT'
_computing_molecular_graphics 'X-SEED (Barbour, 2001)'
_computing_publication_material 'Bruker SHELXTL'
_computing_structure_refinement 'SHELXL-97 (Sheldrick, 1997)'
_computing_structure_solution 'SHELXS-97 (Sheldrick, 1990)'
_diffrn_ambient_temperature 110(2)
_diffrn_measured_fraction_theta_full 0.940
_diffrn_measured_fraction_theta_max 0.940
_diffrn_measurement_device_type 'BRUKER GADDS D8 Discover'
_diffrn_measurement_method 'phi and omega scans'
_diffrn_radiation_monochromator graphite
_diffrn_radiation_source 'fine-focus sealed tube'
_diffrn_radiation_type CuK\a
_diffrn_radiation_wavelength 1.54178
_diffrn_reflns_av_R_equivalents 0.0762
_diffrn_reflns_av_sigmaI/netI 0.0723
_diffrn_reflns_limit_h_max 7
_diffrn_reflns_limit_h_min -7
_diffrn_reflns_limit_k_max 5
_diffrn_reflns_limit_k_min -6
_diffrn_reflns_limit_l_max 23
_diffrn_reflns_limit_l_min -24
_diffrn_reflns_number 4639
_diffrn_reflns_theta_full 57.98
_diffrn_reflns_theta_max 57.98
_diffrn_reflns_theta_min 7.02
_exptl_absorpt_coefficient_mu 0.950
_exptl_absorpt_correction_T_max 0.9953
_exptl_absorpt_correction_T_min 0.8328
_exptl_absorpt_correction_type multi-scan
_exptl_absorpt_process_details 'SADABS; (Sheldrick, 2006)'
_exptl_crystal_colour colorless
_exptl_crystal_density_diffrn 1.363
_exptl_crystal_density_method 'not measured'
_exptl_crystal_description plate
_exptl_crystal_F_000 344
_exptl_crystal_size_max 0.20
_exptl_crystal_size_mid 0.20
_exptl_crystal_size_min 0.01
_refine_diff_density_max 0.554
_refine_diff_density_min -0.455
_refine_diff_density_rms 0.117
_refine_ls_extinction_coef 0.019(4)
_refine_ls_extinction_expression Fc^*^=kFc[1+0.001xFc^2^\l^3^/sin(2\q)]^-1/4^
_refine_ls_extinction_method SHELXL
_refine_ls_goodness_of_fit_ref 1.214
_refine_ls_hydrogen_treatment constr
_refine_ls_matrix_type full
_refine_ls_number_parameters 101
_refine_ls_number_reflns 1023
_refine_ls_number_restraints 0
_refine_ls_restrained_S_all 1.214
_refine_ls_R_factor_all 0.1702
_refine_ls_R_factor_gt 0.1500
_refine_ls_shift/su_max 0.000
_refine_ls_shift/su_mean 0.000
_refine_ls_structure_factor_coef Fsqd
_refine_ls_weighting_details 'calc w=1/[\s^2^(Fo^2^)+(0.0424P)^2^+14.3585P] where P=(Fo^2^+2Fc^2^)/3'
_refine_ls_weighting_scheme calc
_refine_ls_wR_factor_gt 0.3127
_refine_ls_wR_factor_ref 0.3205
_reflns_number_gt 793
_reflns_number_total 1023
_reflns_threshold_expression >2sigma(I)
_cod_data_source_file ma2002323_si_002.cif
_cod_data_source_block dtt-14
_cod_depositor_comments
;
The following automatic conversions were performed:

'_symmetry_cell_setting' value 'Monoclinic' changed to 'monoclinic'
according to /home/saulius/struct/CIF-dictionaries/cif_core.dic
dictionary named 'cif_core.dic' version 2.4.1 from 2010-06-29.

Automatic conversion script
Id: cif_fix_values 1715 2011-07-08 13:25:40Z adriana 
;
_cod_original_sg_symbol_H-M P2(1)/c
_cod_database_code 1501791

loop_
_symmetry_equiv_pos_as_xyz
'x, y, z'
'-x, y+1/2, -z+1/2'
'-x, -y, -z'
'x, -y-1/2, z-1/2'

loop_
_atom_site_label
_atom_site_type_symbol
_atom_site_fract_x
_atom_site_fract_y
_atom_site_fract_z
_atom_site_U_iso_or_equiv
_atom_site_adp_type
_atom_site_occupancy
_atom_site_symmetry_multiplicity
_atom_site_calc_flag
_atom_site_refinement_flags
O1 O 0.6461(11) 0.3017(13) 0.7795(3) 0.027(2) Uani 1 1 d .
O2 O 0.8271(13) -0.0390(14) 0.7602(3) 0.035(2) Uani 1 1 d .
O3 O 0.7102(11) 0.2274(14) 0.6883(3) 0.030(2) Uani 1 1 d .
O4 O 1.0252(11) 0.3520(13) 0.9294(3) 0.028(2) Uani 1 1 d .
C1 C 0.7297(16) 0.1632(19) 0.7402(5) 0.022(3) Uani 1 1 d .
C2 C 0.8079(18) -0.145(2) 0.8199(5) 0.026(3) Uani 1 1 d .
H2A H 0.9265 -0.2580 0.8339 0.031 Uiso 1 1 calc R
H2B H 0.6736 -0.2362 0.8147 0.031 Uiso 1 1 calc R
C3 C 0.8113(15) 0.0468(19) 0.8681(4) 0.020(2) Uani 1 1 d .
C4 C 0.6344(17) 0.2191(19) 0.8411(5) 0.025(3) Uani 1 1 d .
H4A H 0.4963 0.1388 0.8393 0.029 Uiso 1 1 calc R
H4B H 0.6408 0.3596 0.8687 0.029 Uiso 1 1 calc R
C5 C 1.0258(17) 0.1738(19) 0.8840(5) 0.028(3) Uani 1 1 d .
H5A H 1.1386 0.0551 0.8994 0.034 Uiso 1 1 calc R
H5B H 1.0570 0.2488 0.8464 0.034 Uiso 1 1 calc R
C6 C 1.2287(18) 0.456(2) 0.9487(5) 0.034(3) Uani 1 1 d .
H6A H 1.2237 0.5776 0.9803 0.051 Uiso 1 1 calc R
H6B H 1.2719 0.5320 0.9133 0.051 Uiso 1 1 calc R
H6C H 1.3314 0.3317 0.9657 0.051 Uiso 1 1 calc R
C7 C 0.7575(18) -0.071(2) 0.9259(5) 0.032(3) Uani 1 1 d .
H7A H 0.6196 -0.1515 0.9148 0.047 Uiso 1 1 calc R
H7B H 0.7517 0.0519 0.9570 0.047 Uiso 1 1 calc R
H7C H 0.8670 -0.1892 0.9427 0.047 Uiso 1 1 calc R

loop_
_atom_site_aniso_label
_atom_site_aniso_U_11
_atom_site_aniso_U_22
_atom_site_aniso_U_33
_atom_site_aniso_U_23
_atom_site_aniso_U_13
_atom_site_aniso_U_12
O1 0.035(4) 0.020(4) 0.026(4) 0.003(3) 0.008(3) 0.000(4)
O2 0.046(5) 0.026(5) 0.030(5) -0.002(4) 0.003(4) 0.005(4)
O3 0.023(4) 0.042(5) 0.025(5) 0.001(4) 0.008(3) -0.002(4)
O4 0.026(4) 0.025(4) 0.031(4) -0.006(3) 0.004(3) -0.007(3)
C1 0.029(6) 0.024(6) 0.014(6) -0.003(5) 0.008(4) -0.009(5)
C2 0.030(6) 0.024(6) 0.023(6) 0.010(5) 0.002(5) -0.004(5)
C3 0.022(5) 0.020(6) 0.019(5) 0.000(5) 0.003(4) -0.008(5)
C4 0.032(6) 0.013(6) 0.033(6) 0.003(5) 0.018(5) -0.004(5)
C5 0.036(7) 0.019(6) 0.027(6) -0.003(5) -0.001(5) 0.002(5)
C6 0.039(7) 0.028(6) 0.032(7) -0.009(5) 0.003(5) -0.018(6)
C7 0.033(6) 0.030(7) 0.031(7) 0.002(5) 0.005(5) -0.006(6)

loop_
_atom_type_symbol
_atom_type_description
_atom_type_scat_dispersion_real
_atom_type_scat_dispersion_imag
_atom_type_scat_source
C C 0.0181 0.0091 'International Tables Vol C Tables 4.2.6.8 and 6.1.1.4'
H H 0.0000 0.0000 'International Tables Vol C Tables 4.2.6.8 and 6.1.1.4'
O O 0.0492 0.0322 'International Tables Vol C Tables 4.2.6.8 and 6.1.1.4'

loop_
_geom_angle_atom_site_label_1
_geom_angle_atom_site_label_2
_geom_angle_atom_site_label_3
_geom_angle
C1 O1 C4 121.7(8)
C1 O2 C2 121.2(8)
C5 O4 C6 111.4(8)
O3 C1 O2 122.0(10)
O3 C1 O1 118.3(10)
O2 C1 O1 119.7(9)
O2 C2 C3 111.1(8)
O2 C2 H2A 109.4
C3 C2 H2A 109.4
O2 C2 H2B 109.4
C3 C2 H2B 109.4
H2A C2 H2B 108.0
C2 C3 C4 105.6(8)
C2 C3 C5 111.8(9)
C4 C3 C5 111.6(9)
C2 C3 C7 108.2(9)
C4 C3 C7 108.6(8)
C5 C3 C7 110.8(8)
O1 C4 C3 113.0(8)
O1 C4 H4A 109.0
C3 C4 H4A 109.0
O1 C4 H4B 109.0
C3 C4 H4B 109.0
H4A C4 H4B 107.8
O4 C5 C3 110.7(9)
O4 C5 H5A 109.5
C3 C5 H5A 109.5
O4 C5 H5B 109.5
C3 C5 H5B 109.5
H5A C5 H5B 108.1
O4 C6 H6A 109.5
O4 C6 H6B 109.5
H6A C6 H6B 109.5
O4 C6 H6C 109.5
H6A C6 H6C 109.5
H6B C6 H6C 109.5
C3 C7 H7A 109.5
C3 C7 H7B 109.5
H7A C7 H7B 109.5
C3 C7 H7C 109.5
H7A C7 H7C 109.5
H7B C7 H7C 109.5

loop_
_geom_bond_atom_site_label_1
_geom_bond_atom_site_label_2
_geom_bond_distance
O1 C1 1.357(12)
O1 C4 1.460(12)
O2 C1 1.322(13)
O2 C2 1.481(13)
O3 C1 1.187(12)
O4 C5 1.416(13)
O4 C6 1.418(13)
C2 C3 1.510(15)
C2 H2A 0.9900
C2 H2B 0.9900
C3 C4 1.516(15)
C3 C5 1.529(14)
C3 C7 1.543(14)
C4 H4A 0.9900
C4 H4B 0.9900
C5 H5A 0.9900
C5 H5B 0.9900
C6 H6A 0.9800
C6 H6B 0.9800
C6 H6C 0.9800
C7 H7A 0.9800
C7 H7B 0.9800
C7 H7C 0.9800

loop_
_geom_torsion_atom_site_label_1
_geom_torsion_atom_site_label_2
_geom_torsion_atom_site_label_3
_geom_torsion_atom_site_label_4
_geom_torsion
C2 O2 C1 O3 -165.7(10)
C2 O2 C1 O1 13.3(14)
C4 O1 C1 O3 170.6(9)
C4 O1 C1 O2 -8.5(14)
C1 O2 C2 C3 -39.2(13)
O2 C2 C3 C4 55.5(11)
O2 C2 C3 C5 -66.0(11)
O2 C2 C3 C7 171.7(8)
C1 O1 C4 C3 29.9(13)
C2 C3 C4 O1 -51.7(10)
C5 C3 C4 O1 69.9(11)
C7 C3 C4 O1 -167.7(8)
C6 O4 C5 C3 174.6(9)
C2 C3 C5 O4 -179.8(8)
C4 C3 C5 O4 62.2(11)
C7 C3 C5 O4 -58.9(11)
